data_4349848
loop_
_publ_author_name
'Gorelova, Liudmila A.'
'Pakhomova, Anna S.'
'Aprilis, Georgios'
'Dubrovinsky, Leonid S.'
'Krivovichev, Sergey V.'

_publ_section_title
;
 Pentacoordinated silicon in the high-pressure modification of datolite,
 CaBSiO4(OH)
;
_journal_issue 7
_journal_name_full 'Inorganic Chemistry Frontiers'
_journal_page_first 1653
_journal_paper_doi 10.1039/C8QI00257F
_journal_volume 5
_journal_year 2018
_chemical_formula_sum 'B Ca H O5 Si'
_chemical_formula_weight 159.99
_space_group_crystal_system monoclinic
_space_group_IT_number 14
_space_group_name_Hall '-P 2ybc'
_space_group_name_H-M_alt 'P 1 21/c 1'
_atom_sites_solution_hydrogens difmap
_audit_creation_method SHELXL-2014/7
_audit_update_record
;
2018-03-21 deposited with the CCDC.
2018-05-04 downloaded from the CCDC.
;
_cell_angle_alpha 90
_cell_angle_beta 90.696(18)
_cell_angle_gamma 90
_cell_formula_units_Z 4
_cell_length_a 4.4839(18)
_cell_length_b 7.2240(10)
_cell_length_c 9.3484(6)
_cell_measurement_reflns_used 1403
_cell_measurement_temperature 298(2)
_cell_measurement_theta_max 17.242
_cell_measurement_theta_min 1.496
_cell_volume 302.79(13)
_computing_structure_refinement 'SHELXL-2014/7 (Sheldrick, 2014)'
_diffrn_ambient_temperature 298(2)
_diffrn_measured_fraction_theta_full 0.504
_diffrn_measured_fraction_theta_max 0.293
_diffrn_measurement_device_type 'esperanto-CrysAlisPro-abstract goniometer imported esperanto images'
_diffrn_radiation_wavelength 0.2984
_diffrn_reflns_av_R_equivalents 0.0261
_diffrn_reflns_av_unetI/netI 0.0346
_diffrn_reflns_Laue_measured_fraction_full 0.504
_diffrn_reflns_Laue_measured_fraction_max 0.293
_diffrn_reflns_limit_h_max 4
_diffrn_reflns_limit_h_min -5
_diffrn_reflns_limit_k_max 13
_diffrn_reflns_limit_k_min -14
_diffrn_reflns_limit_l_max 17
_diffrn_reflns_limit_l_min -18
_diffrn_reflns_number 1403
_diffrn_reflns_point_group_measured_fraction_full 0.504
_diffrn_reflns_point_group_measured_fraction_max 0.293
_diffrn_reflns_theta_full 10.314
_diffrn_reflns_theta_max 17.242
_diffrn_reflns_theta_min 1.496
_exptl_absorpt_coefficient_mu 1.195
_exptl_crystal_colour colorless
_exptl_crystal_density_diffrn 3.510
_exptl_crystal_density_meas ?
_exptl_crystal_density_method none
_exptl_crystal_description isosymmetric
_exptl_crystal_F_000 320
_exptl_crystal_size_max 0.010
_exptl_crystal_size_mid 0.010
_exptl_crystal_size_min 0.005
_refine_diff_density_max 1.062
_refine_diff_density_min -1.262
_refine_diff_density_rms 0.180
_refine_ls_extinction_method none
_refine_ls_goodness_of_fit_ref 0.895
_refine_ls_hydrogen_treatment refall
_refine_ls_matrix_type full
_refine_ls_number_parameters 77
_refine_ls_number_reflns 726
_refine_ls_number_restraints 1
_refine_ls_restrained_S_all 0.894
_refine_ls_R_factor_all 0.0593
_refine_ls_R_factor_gt 0.0547
_refine_ls_shift/su_max 0.000
_refine_ls_shift/su_mean 0.000
_refine_ls_structure_factor_coef Fsqd
_refine_ls_weighting_details 'w=1/[\s^2^(Fo^2^)+(0.1527P)^2^] where P=(Fo^2^+2Fc^2^)/3'
_refine_ls_weighting_scheme calc
_refine_ls_wR_factor_gt 0.1475
_refine_ls_wR_factor_ref 0.1594
_reflns_Friedel_coverage 0.000
_reflns_number_gt 634
_reflns_number_total 726
_reflns_threshold_expression 'I > 2\s(I)'
_cod_data_source_file c8qi00257f2.cif
_cod_data_source_block shelx_CCDC2
_cod_depositor_comments
;
The following automatic conversions were performed:

data item '_exptl_crystal_density_meas' value 'none' was changed to
'?' -- the value is perceived as not measured.

Automatic conversion script
Id: cif_fix_values 6909 2019-04-08 15:41:33Z antanas 
;
_cod_original_sg_symbol_H-M 'P 21/c'
_cod_database_code 4349848
_shelx_shelxl_version_number 2014/7
_shelx_space_group_comment
;
The symmetry employed for this shelxl refinement is uniquely defined
by the following loop, which should always be used as a source of
symmetry information in preference to the above space-group names.
They are only intended as comments.
;

loop_
_space_group_symop_operation_xyz
'x, y, z'
'-x, y+1/2, -z+1/2'
'-x, -y, -z'
'x, -y-1/2, z-1/2'

loop_
_atom_site_label
_atom_site_type_symbol
_atom_site_fract_x
_atom_site_fract_y
_atom_site_fract_z
_atom_site_U_iso_or_equiv
_atom_site_adp_type
_atom_site_occupancy
_atom_site_site_symmetry_order
_atom_site_calc_flag
_atom_site_refinement_flags_posn
Ca1 Ca 0.0048(2) 0.61039(6) 0.17001(5) 0.0116(4) Uani 1 1 d .
Si1 Si 0.4886(3) 0.28047(9) 0.08065(7) 0.0105(5) Uani 1 1 d .
B1 B 0.5838(12) 0.0827(3) -0.1552(3) 0.0090(14) Uani 1 1 d .
O1 O 0.2519(8) 0.4230(3) 0.0300(2) 0.0121(11) Uani 1 1 d .
O2 O 0.7081(8) 0.1918(3) -0.03705(19) 0.0109(10) Uani 1 1 d .
O3 O 0.7032(8) 0.3413(3) 0.21330(19) 0.0108(10) Uani 1 1 d .
O4 O 0.3006(9) 0.1027(2) 0.1404(2) 0.0126(10) Uani 1 1 d .
O5 O 0.2590(8) 0.0900(3) -0.1609(2) 0.0112(11) Uani 1 1 d D
H H 0.208(14) 0.043(4) -0.075(3) 0.002(9) Uiso 1 1 d D

loop_
_atom_site_aniso_label
_atom_site_aniso_U_11
_atom_site_aniso_U_22
_atom_site_aniso_U_33
_atom_site_aniso_U_23
_atom_site_aniso_U_13
_atom_site_aniso_U_12
Ca1 0.0141(11) 0.0126(3) 0.0080(3) 0.00028(13) -0.0063(4) -0.00040(19)
Si1 0.0128(14) 0.0118(3) 0.0069(3) -0.0003(2) -0.0074(6) 0.0001(3)
B1 0.009(4) 0.0110(8) 0.0073(8) 0.0007(8) -0.0038(18) 0.0012(10)
O1 0.014(3) 0.0140(7) 0.0086(6) 0.0007(6) -0.0058(13) 0.0025(8)
O2 0.014(3) 0.0122(6) 0.0067(6) -0.0004(6) -0.0062(12) -0.0021(7)
O3 0.012(3) 0.0144(7) 0.0057(6) 0.0000(6) -0.0062(12) -0.0015(8)
O4 0.018(3) 0.0109(7) 0.0092(6) -0.0002(5) -0.0033(13) 0.0004(7)
O5 0.008(3) 0.0163(7) 0.0089(7) 0.0016(6) -0.0070(13) 0.0002(8)

loop_
_atom_type_symbol
_atom_type_description
_atom_type_scat_dispersion_real
_atom_type_scat_dispersion_imag
_atom_type_scat_source
O O 0.0056 0.0036 'International Tables Vol C Tables 4.2.6.8 and 6.1.1.4'
Si Si 0.0522 0.0431 'International Tables Vol C Tables 4.2.6.8 and 6.1.1.4'
B B 0.0004 0.0004 'International Tables Vol C Tables 4.2.6.8 and 6.1.1.4'
Ca Ca 0.1611 0.1926 'International Tables Vol C Tables 4.2.6.8 and 6.1.1.4'
H H 0.0000 0.0000 'International Tables Vol C Tables 4.2.6.8 and 6.1.1.4'

loop_
_geom_angle_atom_site_label_1
_geom_angle_atom_site_label_2
_geom_angle_atom_site_label_3
_geom_angle
_geom_angle_site_symmetry_1
_geom_angle_site_symmetry_3
O1 Ca1 O1 71.80(14) . 3_565
O1 Ca1 O4 140.39(9) . 2
O1 Ca1 O4 110.46(13) 3_565 2
O1 Ca1 O2 76.75(11) . 3_665
O1 Ca1 O2 84.20(10) 3_565 3_665
O4 Ca1 O2 142.22(8) 2 3_665
O1 Ca1 O3 115.32(12) . 2_655
O1 Ca1 O3 138.36(8) 3_565 2_655
O4 Ca1 O3 89.60(9) 2 2_655
O2 Ca1 O3 60.19(7) 3_665 2_655
O1 Ca1 O3 83.72(11) . 1_455
O1 Ca1 O3 76.40(9) 3_565 1_455
O4 Ca1 O3 59.96(8) 2 1_455
O2 Ca1 O3 155.96(7) 3_665 1_455
O3 Ca1 O3 142.90(4) 2_655 1_455
O1 Ca1 O5 77.46(8) . 4_566
O1 Ca1 O5 136.76(7) 3_565 4_566
O4 Ca1 O5 75.95(10) 2 4_566
O2 Ca1 O5 117.57(12) 3_665 4_566
O3 Ca1 O5 82.39(7) 2_655 4_566
O3 Ca1 O5 70.59(9) 1_455 4_566
O1 Ca1 O5 140.03(8) . 3_565
O1 Ca1 O5 79.67(7) 3_565 3_565
O4 Ca1 O5 75.71(9) 2 3_565
O2 Ca1 O5 72.99(11) 3_665 3_565
O3 Ca1 O5 70.22(9) 2_655 3_565
O3 Ca1 O5 116.39(12) 1_455 3_565
O5 Ca1 O5 140.32(5) 4_566 3_565
O1 Ca1 B1 112.32(10) . 4_466
O1 Ca1 B1 95.15(12) 3_565 4_466
O4 Ca1 B1 29.66(8) 2 4_466
O2 Ca1 B1 170.27(11) 3_665 4_466
O3 Ca1 B1 116.22(9) 2_655 4_466
O3 Ca1 B1 30.36(8) 1_455 4_466
O5 Ca1 B1 69.23(12) 4_566 4_466
O5 Ca1 B1 97.33(12) 3_565 4_466
O1 Ca1 B1 96.76(13) . 3_665
O1 Ca1 B1 111.82(9) 3_565 3_665
O4 Ca1 B1 116.82(9) 2 3_665
O2 Ca1 B1 30.08(7) 3_665 3_665
O3 Ca1 B1 30.11(9) 2_655 3_665
O3 Ca1 B1 171.54(8) 1_455 3_665
O5 Ca1 B1 101.22(10) 4_566 3_665
O5 Ca1 B1 68.37(13) 3_565 3_665
B1 Ca1 B1 145.52(7) 4_466 3_665
O1 Ca1 Si1 93.61(6) . 3_565
O1 Ca1 Si1 23.32(7) 3_565 3_565
O4 Ca1 Si1 98.97(9) 2 3_565
O2 Ca1 Si1 80.94(7) 3_665 3_565
O3 Ca1 Si1 121.27(5) 2_655 3_565
O3 Ca1 Si1 86.51(6) 1_455 3_565
O5 Ca1 Si1 156.07(7) 4_566 3_565
O5 Ca1 Si1 56.54(5) 3_565 3_565
B1 Ca1 Si1 94.62(8) 4_466 3_565
B1 Ca1 Si1 101.87(6) 3_665 3_565
O1 Ca1 Si1 22.27(5) . .
O1 Ca1 Si1 92.53(8) 3_565 .
O4 Ca1 Si1 125.63(6) 2 .
O2 Ca1 Si1 86.48(9) 3_665 .
O3 Ca1 Si1 105.07(9) 2_655 .
O3 Ca1 Si1 80.41(8) 1_455 .
O5 Ca1 Si1 55.48(7) 4_566 .
O5 Ca1 Si1 158.59(8) 3_565 .
B1 Ca1 Si1 103.25(8) 4_466 .
B1 Ca1 Si1 96.82(10) 3_665 .
Si1 Ca1 Si1 115.18(3) 3_565 .
O1 Si1 O2 118.41(13) . .
O1 Si1 O3 116.86(12) . .
O2 Si1 O3 105.50(17) . .
O1 Si1 O4 105.77(18) . .
O2 Si1 O4 103.96(14) . .
O3 Si1 O4 104.78(11) . .
O1 Si1 Ca1 34.17(7) . 3_565
O2 Si1 Ca1 91.13(8) . 3_565
O3 Si1 Ca1 149.92(8) . 3_565
O4 Si1 Ca1 94.94(10) . 3_565
O1 Si1 Ca1 32.47(9) . .
O2 Si1 Ca1 148.90(7) . .
O3 Si1 Ca1 89.80(11) . .
O4 Si1 Ca1 97.81(13) . .
Ca1 Si1 Ca1 64.82(3) 3_565 .
O1 Si1 Ca1 95.56(13) . 3_665
O2 Si1 Ca1 36.90(8) . 3_665
O3 Si1 Ca1 93.98(13) . 3_665
O4 Si1 Ca1 140.62(11) . 3_665
Ca1 Si1 Ca1 84.39(3) 3_565 3_665
Ca1 Si1 Ca1 116.87(3) . 3_665
O1 Si1 Ca1 94.06(11) . 1_655
O2 Si1 Ca1 91.52(11) . 1_655
O3 Si1 Ca1 39.66(9) . 1_655
O4 Si1 Ca1 144.38(8) . 1_655
Ca1 Si1 Ca1 116.95(3) 3_565 1_655
Ca1 Si1 Ca1 83.17(3) . 1_655
Ca1 Si1 Ca1 63.11(3) 3_665 1_655
O1 Si1 Ca1 90.03(14) . 2_545
O2 Si1 Ca1 135.83(8) . 2_545
O3 Si1 Ca1 87.68(12) . 2_545
O4 Si1 Ca1 32.41(10) . 2_545
Ca1 Si1 Ca1 97.74(5) 3_565 2_545
Ca1 Si1 Ca1 70.23(3) . 2_545
Ca1 Si1 Ca1 172.67(3) 3_665 2_545
Ca1 Si1 Ca1 121.31(3) 1_655 2_545
O1 Si1 Ca1 152.11(8) . 2_645
O2 Si1 Ca1 85.28(9) . 2_645
O3 Si1 Ca1 37.09(8) . 2_645
O4 Si1 Ca1 80.11(10) . 2_645
Ca1 Si1 Ca1 172.98(2) 3_565 2_645
Ca1 Si1 Ca1 120.57(3) . 2_645
Ca1 Si1 Ca1 96.24(5) 3_665 2_645
Ca1 Si1 Ca1 69.27(3) 1_655 2_645
Ca1 Si1 Ca1 80.79(3) 2_545 2_645
O4 B1 O3 107.2(3) 3_655 4_565
O4 B1 O5 113.3(3) 3_655 .
O3 B1 O5 109.5(2) 4_565 .
O4 B1 O2 107.1(2) 3_655 .
O3 B1 O2 107.1(3) 4_565 .
O5 B1 O2 112.3(3) . .
O4 B1 Ca1 50.6(2) 3_655 4_665
O3 B1 Ca1 56.71(18) 4_565 4_665
O5 B1 Ca1 131.29(16) . 4_665
O2 B1 Ca1 116.4(3) . 4_665
O4 B1 Ca1 119.2(3) 3_655 3_665
O3 B1 Ca1 55.11(16) 4_565 3_665
O5 B1 Ca1 127.50(16) . 3_665
O2 B1 Ca1 52.02(18) . 3_665
Ca1 B1 Ca1 85.47(15) 4_665 3_665
Si1 O1 Ca1 125.26(11) . .
Si1 O1 Ca1 122.51(12) . 3_565
Ca1 O1 Ca1 108.20(14) . 3_565
B1 O2 Si1 119.9(3) . .
B1 O2 Ca1 97.9(2) . 3_665
Si1 O2 Ca1 118.10(10) . 3_665
B1 O3 Si1 121.8(3) 4_566 .
B1 O3 Ca1 94.77(15) 4_566 2_645
Si1 O3 Ca1 118.62(10) . 2_645
B1 O3 Ca1 92.92(17) 4_566 1_655
Si1 O3 Ca1 114.85(10) . 1_655
Ca1 O3 Ca1 109.68(13) 2_645 1_655
B1 O4 Si1 125.1(4) 3_655 .
B1 O4 Ca1 99.7(2) 3_655 2_545
Si1 O4 Ca1 124.67(12) . 2_545
B1 O5 Ca1 117.70(19) . 4_565
B1 O5 Ca1 120.76(16) . 3_565
Ca1 O5 Ca1 106.29(10) 4_565 3_565
B1 O5 H 102(4) . .
Ca1 O5 H 104(3) 4_565 .
Ca1 O5 H 104(3) 3_565 .

loop_
_geom_bond_atom_site_label_1
_geom_bond_atom_site_label_2
_geom_bond_distance
_geom_bond_site_symmetry_2
Ca1 O1 2.193(3) .
Ca1 O1 2.197(2) 3_565
Ca1 O4 2.254(4) 2
Ca1 O2 2.299(3) 3_665
Ca1 O3 2.378(2) 2_655
Ca1 O3 2.405(3) 1_455
Ca1 O5 2.419(2) 4_566
Ca1 O5 2.467(3) 3_565
Ca1 B1 2.873(5) 4_466
Ca1 B1 2.888(4) 3_665
Ca1 Si1 3.2986(13) 3_565
Ca1 Si1 3.3360(15) .
Si1 O1 1.548(3) .
Si1 O2 1.617(4) .
Si1 O3 1.621(2) .
Si1 O4 1.638(3) .
Si1 Ca1 3.2986(13) 3_565
Si1 Ca1 3.3768(17) 3_665
Si1 Ca1 3.4187(14) 1_655
Si1 Ca1 3.4586(16) 2_545
Si1 Ca1 3.4604(13) 2_645
B1 O4 1.442(4) 3_655
B1 O3 1.454(5) 4_565
B1 O5 1.458(7) .
B1 O2 1.462(3) .
B1 Ca1 2.873(5) 4_665
B1 Ca1 2.888(4) 3_665
O1 Ca1 2.197(2) 3_565
O2 Ca1 2.299(3) 3_665
O3 B1 1.454(5) 4_566
O3 Ca1 2.378(2) 2_645
O3 Ca1 2.405(3) 1_655
O4 B1 1.442(4) 3_655
O4 Ca1 2.254(4) 2_545
O5 Ca1 2.419(2) 4_565
O5 Ca1 2.467(3) 3_565
O5 H 0.90(2) .
